data_7002892
loop_
_publ_author_name
'Zhang, Juwen'
'Yan, Pengfei'
'Li, Guangming'
'Hou, Guangfeng'
'Suda, Masayuki'
'Einaga, Yasuaki'

_publ_section_title
;
 Systematic investigation of an array of TCNQ lanthanide complexes:
 synthesis, structure and magnetic properties
;
_journal_issue 47
_journal_name_full 'Dalton Transactions'
_journal_page_first 10466
_journal_page_last 10473
_journal_paper_doi 10.1039/b909213g
_journal_year 2009
_chemical_formula_moiety 'C48 H36 Dy2 N16 O10, 2(C12 H4 N4), 4(H2 O), H4 O'
_chemical_formula_sum 'C72 H56 Dy2 N24 O15'
_chemical_formula_weight 1822.41
_chemical_name_systematic
;
?
;
_space_group_IT_number 2
_symmetry_cell_setting triclinic
_symmetry_space_group_name_Hall '-P 1'
_symmetry_space_group_name_H-M 'P -1'
_atom_sites_solution_hydrogens geom
_atom_sites_solution_primary direct
_atom_sites_solution_secondary difmap
_audit_creation_method SHELXL-97
_cell_angle_alpha 106.16(3)
_cell_angle_beta 102.66(3)
_cell_angle_gamma 99.98(3)
_cell_formula_units_Z 1
_cell_length_a 11.824(2)
_cell_length_b 13.307(3)
_cell_length_c 13.760(3)
_cell_measurement_reflns_used 16699
_cell_measurement_temperature 293(2)
_cell_measurement_theta_max 55.04
_cell_measurement_theta_min 6.18
_cell_volume 1964.5(9)
_computing_cell_refinement RAPID-AUTO
_computing_data_collection 'RAPID-AUTO (Rigaku Corporation, 1998)'
_computing_data_reduction 'CrystalStructure (Rigaku/MSC and Rigaku Corporation, 2002)'
_computing_molecular_graphics 'XP (Sheldrick, 1993)'
_computing_publication_material SHELXL-97
_computing_structure_refinement 'SHELXL-97 (Sheldrick, 1997)'
_computing_structure_solution 'SHELXS-97 (Sheldrick, 1990)'
_diffrn_ambient_temperature 293(2)
_diffrn_measured_fraction_theta_full 0.986
_diffrn_measured_fraction_theta_max 0.986
_diffrn_measurement_device_type 'Rigaku RAXIS-RAPID'
_diffrn_measurement_method '\w scan'
_diffrn_radiation_monochromator graphite
_diffrn_radiation_source 'fine-focus sealed tube'
_diffrn_radiation_type MoK\a
_diffrn_radiation_wavelength 0.71073
_diffrn_reflns_av_R_equivalents 0.0324
_diffrn_reflns_av_sigmaI/netI 0.0428
_diffrn_reflns_limit_h_max 14
_diffrn_reflns_limit_h_min -15
_diffrn_reflns_limit_k_max 17
_diffrn_reflns_limit_k_min -17
_diffrn_reflns_limit_l_max 17
_diffrn_reflns_limit_l_min -17
_diffrn_reflns_number 19121
_diffrn_reflns_theta_full 27.48
_diffrn_reflns_theta_max 27.48
_diffrn_reflns_theta_min 3.09
_diffrn_standards_decay_% 0
_diffrn_standards_interval_count 0
_diffrn_standards_interval_time 0
_diffrn_standards_number 0
_exptl_absorpt_coefficient_mu 1.966
_exptl_absorpt_correction_T_max 0.8143
_exptl_absorpt_correction_T_min 0.5182
_exptl_absorpt_correction_type multi-scan
_exptl_absorpt_process_details 'ABSCOR (Higashi, 1995)'
_exptl_crystal_colour black
_exptl_crystal_density_diffrn 1.540
_exptl_crystal_density_method 'not measured'
_exptl_crystal_description block
_exptl_crystal_F_000 908
_exptl_crystal_size_max 0.39
_exptl_crystal_size_mid 0.36
_exptl_crystal_size_min 0.11
_refine_diff_density_max 1.464
_refine_diff_density_min -1.196
_refine_diff_density_rms 0.149
_refine_ls_extinction_method none
_refine_ls_goodness_of_fit_ref 1.094
_refine_ls_hydrogen_treatment mixed
_refine_ls_matrix_type full
_refine_ls_number_parameters 558
_refine_ls_number_reflns 8872
_refine_ls_number_restraints 0
_refine_ls_restrained_S_all 1.094
_refine_ls_R_factor_all 0.0527
_refine_ls_R_factor_gt 0.0436
_refine_ls_shift/su_max 0.001
_refine_ls_shift/su_mean 0.000
_refine_ls_structure_factor_coef Fsqd
_refine_ls_weighting_details 'calc w=1/[\s^2^(Fo^2^)+(0.0669P)^2^+3.7456P] where P=(Fo^2^+2Fc^2^)/3'
_refine_ls_weighting_scheme calc
_refine_ls_wR_factor_gt 0.1200
_refine_ls_wR_factor_ref 0.1255
_reflns_number_gt 7679
_reflns_number_total 8872
_reflns_threshold_expression >2sigma(I)
_cod_data_source_file b909213g.txt
_cod_data_source_block zjw-4
_cod_depositor_comments
;
The following automatic conversions were performed:
'_exptl_absorpt_correction_type' value 'Multi-scan' changed to
'multi-scan' according to
'/home/saulius/struct/CIF-dictionaries/cif_core.dic' dictionary named
'cif_core.dic' version 2.4.1 from 2010-06-29.

Automatic conversion script
Id: cif_fix_enum 1527 2010-12-29 10:47:43Z saulius 
;
_cod_original_cell_volume 1964.5(7)
_cod_database_code 7002892

loop_
_symmetry_equiv_pos_as_xyz
'x, y, z'
'-x, -y, -z'

loop_
_atom_site_label
_atom_site_type_symbol
_atom_site_fract_x
_atom_site_fract_y
_atom_site_fract_z
_atom_site_U_iso_or_equiv
_atom_site_adp_type
_atom_site_occupancy
_atom_site_symmetry_multiplicity
_atom_site_calc_flag
_atom_site_refinement_flags
_atom_site_disorder_assembly
_atom_site_disorder_group
C1 C 0.5224(4) 0.7981(4) 0.8753(3) 0.0281(9) Uani 1 1 d . . .
C2 C 0.4281(4) 0.8415(4) 0.8372(3) 0.0291(9) Uani 1 1 d . . .
C3 C 0.3780(4) 0.9004(4) 0.9121(4) 0.0315(10) Uani 1 1 d . . .
C4 C 0.3834(4) 0.8267(4) 0.7283(3) 0.0270(9) Uani 1 1 d . . .
C5 C 0.2943(4) 0.8776(4) 0.6906(3) 0.0293(9) Uani 1 1 d . . .
C6 C 0.2554(4) 0.8644(4) 0.5856(4) 0.0295(9) Uani 1 1 d . . .
C7 C 0.2990(4) 0.7978(4) 0.5100(4) 0.0297(9) Uani 1 1 d . . .
C8 C 0.3869(5) 0.7471(4) 0.5481(4) 0.0328(10) Uani 1 1 d . . .
C9 C 0.4277(4) 0.7616(4) 0.6530(4) 0.0300(9) Uani 1 1 d . . .
C10 C 0.2586(5) 0.7833(4) 0.4017(4) 0.0340(10) Uani 1 1 d . . .
C11 C 0.1730(5) 0.8344(5) 0.3620(4) 0.0429(12) Uani 1 1 d . . .
C12 C 0.2975(5) 0.7120(5) 0.3250(4) 0.0392(11) Uani 1 1 d . . .
C13 C 0.9408(4) 0.5337(4) 0.8503(3) 0.0298(9) Uani 1 1 d . . .
C14 C 0.9890(4) 0.4592(4) 0.7897(3) 0.0264(9) Uani 1 1 d . . .
C15 C 1.0693(5) 0.4128(4) 0.8438(3) 0.0318(10) Uani 1 1 d . . .
C16 C 0.9575(4) 0.4323(4) 0.6773(3) 0.0243(8) Uani 1 1 d . . .
C17 C 0.8698(4) 0.4757(4) 0.6256(3) 0.0267(9) Uani 1 1 d . . .
C18 C 0.8395(4) 0.4518(4) 0.5179(3) 0.0269(9) Uani 1 1 d . . .
C19 C 0.8932(4) 0.3836(4) 0.4553(3) 0.0267(9) Uani 1 1 d . . .
C20 C 0.9797(4) 0.3391(4) 0.5071(4) 0.0290(9) Uani 1 1 d . . .
C21 C 1.0100(4) 0.3626(4) 0.6139(3) 0.0283(9) Uani 1 1 d . . .
C22 C 0.8628(4) 0.3593(4) 0.3447(3) 0.0309(10) Uani 1 1 d . . .
C23 C 0.7770(5) 0.4022(4) 0.2910(4) 0.0357(11) Uani 1 1 d . . .
C24 C 0.9207(5) 0.2957(4) 0.2806(4) 0.0326(10) Uani 1 1 d . . .
C25 C 0.5910(5) 0.5723(4) 0.5851(4) 0.0393(12) Uani 1 1 d . . .
H9 H 0.6523 0.6206 0.6423 0.047 Uiso 1 1 calc R . .
C26 C 0.5830(5) 0.5804(4) 0.4826(4) 0.0385(11) Uani 1 1 d . . .
C27 C 0.4875(5) 0.5034(5) 0.3984(4) 0.0406(12) Uani 1 1 d . . .
C28 C 0.6592(6) 0.6722(5) 0.3677(5) 0.0524(15) Uani 1 1 d . . .
C29 C 0.6635(5) 0.6610(5) 0.4667(4) 0.0441(13) Uani 1 1 d . . .
C30 C 0.7572(6) 0.7405(5) 0.5507(5) 0.0495(14) Uani 1 1 d . . .
C31 C 0.5857(5) -0.0492(4) 0.5379(4) 0.0314(10) Uani 1 1 d . . .
C32 C 0.5382(4) 0.0173(4) 0.6099(4) 0.0297(9) Uani 1 1 d . . .
C33 C 0.4502(5) 0.0654(4) 0.5671(4) 0.0332(10) Uani 1 1 d . . .
C34 C 0.6586(5) -0.0197(4) 0.7608(4) 0.0386(11) Uani 1 1 d . . .
C35 C 0.5734(5) 0.0313(4) 0.7184(4) 0.0328(10) Uani 1 1 d . . .
C36 C 0.5217(5) 0.0934(4) 0.7902(4) 0.0362(11) Uani 1 1 d . . .
Dy1 Dy 0.78976(2) 0.719234(19) 0.986144(15) 0.03155(9) Uani 1 1 d . . .
H1 H 0.255(5) 0.915(5) 0.742(5) 0.040(15) Uiso 1 1 d . . .
H2 H 0.213(5) 0.902(5) 0.559(4) 0.038(15) Uiso 1 1 d . . .
H3 H 0.415(5) 0.705(4) 0.500(4) 0.027(13) Uiso 1 1 d . . .
H4 H 0.495(6) 0.730(5) 0.674(5) 0.059(19) Uiso 1 1 d . . .
H5 H 0.833(4) 0.517(4) 0.667(4) 0.022(12) Uiso 1 1 d . . .
H6 H 0.788(6) 0.489(6) 0.479(6) 0.06(2) Uiso 1 1 d . . .
H7 H 1.011(5) 0.294(4) 0.467(4) 0.027(13) Uiso 1 1 d . . .
H8 H 1.075(5) 0.336(5) 0.642(5) 0.042(16) Uiso 1 1 d . . .
H10 H 0.483(5) 0.513(4) 0.332(5) 0.036(14) Uiso 1 1 d . . .
H11 H 0.633(6) -0.081(5) 0.564(5) 0.049(17) Uiso 1 1 d . . .
H12 H 0.421(5) 0.099(4) 0.609(4) 0.028(13) Uiso 1 1 d . . .
N1 N 0.5995(4) 0.7629(4) 0.9050(3) 0.0377(10) Uani 1 1 d . . .
N2 N 0.3344(5) 0.9469(5) 0.9698(4) 0.0535(13) Uani 1 1 d . . .
N3 N 0.1024(6) 0.8761(5) 0.3315(5) 0.0721(18) Uani 1 1 d . . .
N4 N 0.3279(6) 0.6558(5) 0.2624(4) 0.0594(14) Uani 1 1 d . . .
N5 N 0.7070(5) 0.4345(5) 0.2460(4) 0.0601(14) Uani 1 1 d . . .
N6 N 0.9682(5) 0.2466(4) 0.2284(4) 0.0504(12) Uani 1 1 d . . .
N7 N 0.8991(4) 0.5950(4) 0.8988(3) 0.0403(10) Uani 1 1 d . . .
N8 N 1.1329(5) 0.3762(4) 0.8914(3) 0.0442(11) Uani 1 1 d . . .
N9 N 0.6600(8) 0.6831(6) 0.2883(5) 0.090(2) Uani 1 1 d . . .
N10 N 0.8323(5) 0.8061(5) 0.6178(5) 0.0628(15) Uani 1 1 d . . .
N11 N 0.7256(6) -0.0616(5) 0.7937(4) 0.0605(15) Uani 1 1 d . . .
N12 N 0.4776(5) 0.1424(5) 0.8460(4) 0.0575(14) Uani 1 1 d . . .
O1 O 0.6555(4) 0.5514(4) 0.8896(4) 0.0578(11) Uani 1 1 d . . .
H14 H 0.6598 0.5038 0.8364 0.069 Uiso 1 1 d R . .
H13 H 0.6084 0.5330 0.9043 0.069 Uiso 1 1 d R . .
O2 O 0.8188(4) 0.7687(4) 0.8411(3) 0.0505(10) Uani 1 1 d . . .
H16 H 0.8729 0.7605 0.8105 0.061 Uiso 1 1 d R . .
H15 H 0.7905 0.8226 0.8215 0.061 Uiso 1 1 d R . .
O3 O 0.9923(4) 0.8097(4) 1.0629(4) 0.0679(13) Uani 1 1 d . . .
H18 H 1.0539 0.8322 1.1148 0.082 Uiso 1 1 d R . .
H17 H 1.0344 0.8179 1.0300 0.082 Uiso 1 1 d R . .
O4 O 0.6738(6) 0.7230(6) 1.1018(4) 0.089(2) Uani 1 1 d . . .
H19 H 0.6123 0.6439 1.0697 0.107 Uiso 1 1 d R . .
H20 H 0.6305 0.7577 1.1244 0.107 Uiso 1 1 d R . .
O5 O 0.8107(5) 0.9068(4) 1.0607(4) 0.0791(17) Uani 1 1 d . . .
H21 H 0.7738 0.9526 1.0486 0.095 Uiso 1 1 d R . .
H22 H 0.8788 0.9231 1.0506 0.095 Uiso 1 1 d R . .
O6 O 0.5598(6) 0.4710(7) 0.0822(6) 0.121(3) Uani 1 1 d . . .
H24 H 0.6041 0.4692 0.1383 0.145 Uiso 1 1 d R . .
H23 H 0.6099 0.5431 0.0815 0.145 Uiso 1 1 d R . .
O7 O 0.9596(7) 0.0067(5) 0.2502(6) 0.054(3) Uani 0.50 1 d P . .
H25 H 0.9650 0.0736 0.2622 0.064 Uiso 1 1 d R . .
H26 H 1.0166 0.0004 0.2945 0.064 Uiso 1 1 d R . .
O8 O 0.2024(8) 0.7435(15) 0.0438(9) 0.277(10) Uani 1 1 d . . .
H27 H 0.1888 0.6821 -0.0027 0.333 Uiso 1 1 d R . .
H28 H 0.2778 0.7697 0.0657 0.333 Uiso 1 1 d R . .

loop_
_atom_site_aniso_label
_atom_site_aniso_U_11
_atom_site_aniso_U_22
_atom_site_aniso_U_33
_atom_site_aniso_U_23
_atom_site_aniso_U_13
_atom_site_aniso_U_12
C1 0.031(2) 0.031(2) 0.023(2) 0.0105(18) 0.0063(17) 0.0110(19)
C2 0.033(2) 0.031(2) 0.025(2) 0.0087(18) 0.0056(18) 0.0172(19)
C3 0.031(2) 0.038(2) 0.028(2) 0.013(2) 0.0061(18) 0.016(2)
C4 0.029(2) 0.027(2) 0.025(2) 0.0086(17) 0.0050(17) 0.0120(18)
C5 0.034(2) 0.030(2) 0.024(2) 0.0065(18) 0.0045(18) 0.0175(19)
C6 0.033(2) 0.032(2) 0.030(2) 0.0158(19) 0.0083(18) 0.0159(19)
C7 0.032(2) 0.031(2) 0.027(2) 0.0133(19) 0.0071(18) 0.0075(19)
C8 0.041(3) 0.033(2) 0.027(2) 0.0098(19) 0.009(2) 0.018(2)
C9 0.033(2) 0.034(2) 0.027(2) 0.0103(19) 0.0078(18) 0.019(2)
C10 0.040(3) 0.037(3) 0.026(2) 0.014(2) 0.0068(19) 0.010(2)
C11 0.052(3) 0.043(3) 0.031(2) 0.017(2) -0.001(2) 0.011(2)
C12 0.043(3) 0.044(3) 0.029(2) 0.014(2) 0.009(2) 0.004(2)
C13 0.034(2) 0.038(2) 0.022(2) 0.0131(19) 0.0072(18) 0.018(2)
C14 0.032(2) 0.033(2) 0.022(2) 0.0131(18) 0.0098(17) 0.0170(19)
C15 0.043(3) 0.040(3) 0.019(2) 0.0102(19) 0.0128(19) 0.023(2)
C16 0.028(2) 0.031(2) 0.0209(19) 0.0131(17) 0.0104(16) 0.0145(18)
C17 0.031(2) 0.030(2) 0.026(2) 0.0124(18) 0.0102(18) 0.0159(19)
C18 0.029(2) 0.031(2) 0.025(2) 0.0120(18) 0.0070(17) 0.0132(18)
C19 0.030(2) 0.033(2) 0.022(2) 0.0122(18) 0.0097(17) 0.0108(18)
C20 0.033(2) 0.033(2) 0.028(2) 0.0107(19) 0.0137(18) 0.018(2)
C21 0.029(2) 0.034(2) 0.027(2) 0.0120(19) 0.0077(17) 0.0179(19)
C22 0.036(2) 0.034(2) 0.023(2) 0.0081(18) 0.0083(18) 0.012(2)
C23 0.041(3) 0.034(2) 0.030(2) 0.012(2) 0.006(2) 0.007(2)
C24 0.040(3) 0.036(2) 0.025(2) 0.0130(19) 0.0119(19) 0.010(2)
C25 0.049(3) 0.043(3) 0.030(2) 0.010(2) 0.011(2) 0.027(2)
C26 0.047(3) 0.044(3) 0.036(3) 0.015(2) 0.018(2) 0.031(2)
C27 0.053(3) 0.049(3) 0.031(2) 0.017(2) 0.015(2) 0.030(3)
C28 0.071(4) 0.052(3) 0.053(4) 0.028(3) 0.030(3) 0.028(3)
C29 0.054(3) 0.049(3) 0.040(3) 0.018(2) 0.018(2) 0.029(3)
C30 0.053(3) 0.056(4) 0.054(4) 0.022(3) 0.026(3) 0.033(3)
C31 0.039(3) 0.030(2) 0.038(2) 0.019(2) 0.017(2) 0.021(2)
C32 0.038(2) 0.028(2) 0.032(2) 0.0135(19) 0.0181(19) 0.0147(19)
C33 0.044(3) 0.032(2) 0.038(3) 0.017(2) 0.023(2) 0.022(2)
C34 0.052(3) 0.047(3) 0.030(2) 0.019(2) 0.019(2) 0.027(3)
C35 0.041(3) 0.034(2) 0.033(2) 0.016(2) 0.016(2) 0.020(2)
C36 0.042(3) 0.040(3) 0.034(2) 0.017(2) 0.013(2) 0.018(2)
Dy1 0.04032(14) 0.04419(15) 0.02112(12) 0.01427(9) 0.01097(9) 0.02967(11)
N1 0.039(2) 0.051(3) 0.032(2) 0.0187(19) 0.0110(18) 0.025(2)
N2 0.057(3) 0.067(3) 0.039(3) 0.010(2) 0.014(2) 0.037(3)
N3 0.079(4) 0.071(4) 0.064(4) 0.035(3) -0.006(3) 0.026(3)
N4 0.073(4) 0.068(4) 0.037(3) 0.009(3) 0.022(3) 0.022(3)
N5 0.058(3) 0.067(4) 0.058(3) 0.035(3) -0.001(3) 0.023(3)
N6 0.064(3) 0.058(3) 0.039(2) 0.017(2) 0.023(2) 0.026(3)
N7 0.058(3) 0.047(3) 0.030(2) 0.0167(19) 0.020(2) 0.031(2)
N8 0.059(3) 0.060(3) 0.029(2) 0.023(2) 0.014(2) 0.038(2)
N9 0.143(7) 0.085(5) 0.057(4) 0.040(4) 0.031(4) 0.037(5)
N10 0.056(3) 0.063(4) 0.066(4) 0.012(3) 0.022(3) 0.016(3)
N11 0.077(4) 0.086(4) 0.050(3) 0.039(3) 0.031(3) 0.055(3)
N12 0.075(4) 0.066(3) 0.044(3) 0.015(3) 0.025(3) 0.045(3)
O1 0.048(2) 0.059(3) 0.060(3) 0.010(2) 0.014(2) 0.018(2)
O2 0.068(3) 0.072(3) 0.047(2) 0.041(2) 0.035(2) 0.050(2)
O3 0.051(3) 0.064(3) 0.082(3) 0.018(3) 0.013(2) 0.015(2)
O4 0.125(5) 0.153(6) 0.074(3) 0.081(4) 0.075(3) 0.117(5)
O5 0.077(3) 0.063(3) 0.080(3) -0.002(3) -0.003(3) 0.048(3)
O6 0.069(4) 0.171(7) 0.136(6) 0.111(6) -0.008(4) 0.011(4)
O7 0.055(4) 0.007(3) 0.056(5) 0.001(3) -0.048(4) -0.002(3)
O8 0.084(6) 0.51(3) 0.174(10) 0.168(15) -0.028(6) -0.087(11)

loop_
_atom_type_symbol
_atom_type_description
_atom_type_scat_dispersion_real
_atom_type_scat_dispersion_imag
_atom_type_scat_source
C C 0.0033 0.0016 'International Tables Vol C Tables 4.2.6.8 and 6.1.1.4'
H H 0.0000 0.0000 'International Tables Vol C Tables 4.2.6.8 and 6.1.1.4'
N N 0.0061 0.0033 'International Tables Vol C Tables 4.2.6.8 and 6.1.1.4'
O O 0.0106 0.0060 'International Tables Vol C Tables 4.2.6.8 and 6.1.1.4'
Dy Dy -0.1892 4.4098 'International Tables Vol C Tables 4.2.6.8 and 6.1.1.4'

loop_
_geom_angle_atom_site_label_1
_geom_angle_atom_site_label_2
_geom_angle_atom_site_label_3
_geom_angle
_geom_angle_site_symmetry_1
_geom_angle_site_symmetry_3
_geom_angle_publ_flag
N1 C1 C2 179.1(5) . . ?
C1 C2 C3 117.3(4) . . ?
C1 C2 C4 122.0(4) . . ?
C3 C2 C4 120.7(4) . . ?
N2 C3 C2 177.8(5) . . ?
C9 C4 C2 120.6(4) . . ?
C9 C4 C5 117.5(4) . . ?
C2 C4 C5 122.0(4) . . ?
C6 C5 C4 120.7(4) . . ?
C6 C5 H1 121(3) . . ?
C4 C5 H1 117(3) . . ?
C5 C6 C7 121.6(4) . . ?
C5 C6 H2 126(4) . . ?
C7 C6 H2 112(4) . . ?
C10 C7 C8 120.9(4) . . ?
C10 C7 C6 121.9(4) . . ?
C8 C7 C6 117.2(4) . . ?
C9 C8 C7 121.3(4) . . ?
C9 C8 H3 122(3) . . ?
C7 C8 H3 117(3) . . ?
C8 C9 C4 121.6(4) . . ?
C8 C9 H4 116(4) . . ?
C4 C9 H4 122(4) . . ?
C7 C10 C11 122.1(5) . . ?
C7 C10 C12 122.0(5) . . ?
C11 C10 C12 115.9(4) . . ?
N3 C11 C10 178.6(7) . . ?
N4 C12 C10 178.8(6) . . ?
N7 C13 C14 178.6(5) . . ?
C13 C14 C15 117.2(4) . . ?
C13 C14 C16 120.6(4) . . ?
C15 C14 C16 122.2(4) . . ?
N8 C15 C14 177.2(5) . . ?
C21 C16 C17 117.6(4) . . ?
C21 C16 C14 122.3(4) . . ?
C17 C16 C14 120.0(4) . . ?
C18 C17 C16 120.8(4) . . ?
C18 C17 H5 123(3) . . ?
C16 C17 H5 116(3) . . ?
C17 C18 C19 121.3(4) . . ?
C17 C18 H6 124(4) . . ?
C19 C18 H6 115(4) . . ?
C18 C19 C22 121.5(4) . . ?
C18 C19 C20 117.7(4) . . ?
C22 C19 C20 120.8(4) . . ?
C21 C20 C19 121.1(4) . . ?
C21 C20 H7 121(3) . . ?
C19 C20 H7 117(3) . . ?
C20 C21 C16 121.3(4) . . ?
C20 C21 H8 115(4) . . ?
C16 C21 H8 124(4) . . ?
C19 C22 C23 122.0(4) . . ?
C19 C22 C24 122.4(4) . . ?
C23 C22 C24 115.4(4) . . ?
N5 C23 C22 178.4(6) . . ?
N6 C24 C22 178.4(6) . . ?
C27 C25 C26 122.1(5) 2_666 . ?
C27 C25 H9 118.9 2_666 . ?
C26 C25 H9 118.9 . . ?
C29 C26 C27 122.3(5) . . ?
C29 C26 C25 121.6(5) . . ?
C27 C26 C25 116.0(5) . . ?
C25 C27 C26 121.9(5) 2_666 . ?
C25 C27 H10 124(3) 2_666 . ?
C26 C27 H10 114(4) . . ?
N9 C28 C29 177.5(9) . . ?
C28 C29 C26 123.7(6) . . ?
C28 C29 C30 113.4(6) . . ?
C26 C29 C30 122.9(5) . . ?
N10 C30 C29 178.8(7) . . ?
C33 C31 C32 121.7(4) 2_656 . ?
C33 C31 H11 123(4) 2_656 . ?
C32 C31 H11 115(4) . . ?
C35 C32 C31 121.4(4) . . ?
C35 C32 C33 121.5(4) . . ?
C31 C32 C33 117.0(4) . . ?
C31 C33 C32 121.3(4) 2_656 . ?
C31 C33 H12 123(4) 2_656 . ?
C32 C33 H12 115(4) . . ?
N11 C34 C35 179.1(7) . . ?
C32 C35 C34 121.6(4) . . ?
C32 C35 C36 121.7(4) . . ?
C34 C35 C36 116.6(4) . . ?
N12 C36 C35 178.3(6) . . ?
O4 Dy1 O1 83.7(2) . . ?
O4 Dy1 O3 115.6(2) . . ?
O1 Dy1 O3 144.70(17) . . ?
O4 Dy1 O2 145.07(15) . . ?
O1 Dy1 O2 96.71(17) . . ?
O3 Dy1 O2 83.67(18) . . ?
O4 Dy1 O5 78.3(2) . . ?
O1 Dy1 O5 145.50(17) . . ?
O3 Dy1 O5 69.72(18) . . ?
O2 Dy1 O5 82.41(19) . . ?
O4 Dy1 N7 137.54(18) . . ?
O1 Dy1 N7 71.10(16) . . ?
O3 Dy1 N7 75.32(17) . . ?
O2 Dy1 N7 73.36(14) . . ?
O5 Dy1 N7 139.2(2) . . ?
O4 Dy1 N8 72.01(15) . 2_767 ?
O1 Dy1 N8 84.28(17) . 2_767 ?
O3 Dy1 N8 75.21(19) . 2_767 ?
O2 Dy1 N8 142.90(14) . 2_767 ?
O5 Dy1 N8 116.84(18) . 2_767 ?
N7 Dy1 N8 71.97(14) . 2_767 ?
O4 Dy1 N1 73.01(16) . . ?
O1 Dy1 N1 75.01(16) . . ?
O3 Dy1 N1 137.16(17) . . ?
O2 Dy1 N1 73.41(14) . . ?
O5 Dy1 N1 71.71(16) . . ?
N7 Dy1 N1 128.50(14) . . ?
N8 Dy1 N1 140.89(16) 2_767 . ?
O4 Dy1 H22 95.6 . . ?
O1 Dy1 H22 159.3 . . ?
O3 Dy1 H22 53.3 . . ?
O2 Dy1 H22 72.1 . . ?
O5 Dy1 H22 19.4 . . ?
N7 Dy1 H22 119.8 . . ?
N8 Dy1 H22 115.2 2_767 . ?
N1 Dy1 H22 85.0 . . ?
C1 N1 Dy1 170.0(4) . . ?
C13 N7 Dy1 173.8(4) . . ?
C15 N8 Dy1 160.8(4) . 2_767 ?
Dy1 O1 H14 128.4 . . ?
Dy1 O1 H13 122.0 . . ?
H14 O1 H13 109.5 . . ?
Dy1 O2 H16 129.1 . . ?
Dy1 O2 H15 124.1 . . ?
H16 O2 H15 103.5 . . ?
Dy1 O3 H18 150.4 . . ?
Dy1 O3 H17 122.0 . . ?
H18 O3 H17 86.1 . . ?
Dy1 O4 H19 103.7 . . ?
Dy1 O4 H20 138.9 . . ?
H19 O4 H20 99.2 . . ?
Dy1 O5 H21 137.0 . . ?
Dy1 O5 H22 92.9 . . ?
H21 O5 H22 107.5 . . ?
H24 O6 H23 97.2 . . ?
H25 O7 H26 107.5 . . ?
H27 O8 H28 107.7 . . ?

loop_
_geom_bond_atom_site_label_1
_geom_bond_atom_site_label_2
_geom_bond_distance
_geom_bond_site_symmetry_2
_geom_bond_publ_flag
C1 N1 1.144(6) . ?
C1 C2 1.410(6) . ?
C2 C3 1.417(6) . ?
C2 C4 1.420(6) . ?
C3 N2 1.138(7) . ?
C4 C9 1.411(6) . ?
C4 C5 1.428(6) . ?
C5 C6 1.367(6) . ?
C5 H1 0.99(6) . ?
C6 C7 1.419(6) . ?
C6 H2 0.86(6) . ?
C7 C10 1.408(6) . ?
C7 C8 1.418(6) . ?
C8 C9 1.365(6) . ?
C8 H3 0.91(5) . ?
C9 H4 0.98(7) . ?
C10 C11 1.411(7) . ?
C10 C12 1.425(7) . ?
C11 N3 1.148(8) . ?
C12 N4 1.141(7) . ?
C13 N7 1.155(6) . ?
C13 C14 1.396(6) . ?
C14 C15 1.409(6) . ?
C14 C16 1.432(6) . ?
C15 N8 1.149(6) . ?
C16 C21 1.411(6) . ?
C16 C17 1.424(6) . ?
C17 C18 1.376(6) . ?
C17 H5 0.91(5) . ?
C18 C19 1.404(6) . ?
C18 H6 1.01(7) . ?
C19 C22 1.413(6) . ?
C19 C20 1.424(6) . ?
C20 C21 1.365(6) . ?
C20 H7 0.88(5) . ?
C21 H8 0.96(6) . ?
C22 C23 1.417(7) . ?
C22 C24 1.419(7) . ?
C23 N5 1.140(7) . ?
C24 N6 1.140(7) . ?
C25 C27 1.351(8) 2_666 ?
C25 C26 1.428(7) . ?
C25 H9 0.9300 . ?
C26 C29 1.404(8) . ?
C26 C27 1.426(8) . ?
C27 C25 1.351(8) 2_666 ?
C27 H10 0.94(6) . ?
C28 N9 1.143(9) . ?
C28 C29 1.403(8) . ?
C29 C30 1.426(9) . ?
C30 N10 1.152(9) . ?
C31 C33 1.357(7) 2_656 ?
C31 C32 1.417(6) . ?
C31 H11 0.83(7) . ?
C32 C35 1.408(6) . ?
C32 C33 1.418(6) . ?
C33 C31 1.357(7) 2_656 ?
C33 H12 0.80(6) . ?
C34 N11 1.130(7) . ?
C34 C35 1.420(7) . ?
C35 C36 1.421(7) . ?
C36 N12 1.140(7) . ?
Dy1 O4 2.313(5) . ?
Dy1 O1 2.339(5) . ?
Dy1 O3 2.342(5) . ?
Dy1 O2 2.343(4) . ?
Dy1 O5 2.365(5) . ?
Dy1 N7 2.483(4) . ?
Dy1 N8 2.491(4) 2_767 ?
Dy1 N1 2.521(4) . ?
Dy1 H22 2.5527 . ?
N8 Dy1 2.491(4) 2_767 ?
O1 H14 0.8420 . ?
O1 H13 0.6633 . ?
O2 H16 0.8450 . ?
O2 H15 0.9225 . ?
O3 H18 0.8413 . ?
O3 H17 0.7563 . ?
O4 H19 1.0806 . ?
O4 H20 0.8012 . ?
O5 H21 0.8408 . ?
O5 H22 0.8494 . ?
O6 H24 0.8418 . ?
O6 H23 1.0402 . ?
O7 H25 0.8465 . ?
O7 H26 0.8370 . ?
O8 H27 0.8500 . ?
O8 H28 0.8499 . ?

loop_
_geom_hbond_atom_site_label_D
_geom_hbond_atom_site_label_H
_geom_hbond_atom_site_label_A
_geom_hbond_distance_DH
_geom_hbond_distance_HA
_geom_hbond_distance_DA
_geom_hbond_angle_DHA
_geom_hbond_site_symmetry_A
O1 H14 N4 0.84 2.23 3.029(7) 158.7 2_666
O1 H13 O6 0.66 2.03 2.637(9) 152.5 2_666
O2 H16 N6 0.85 2.07 2.903(7) 166.5 2_766
O2 H15 N11 0.92 1.93 2.848(6) 174.0 1_565
O3 H17 O8 0.76 2.36 2.816(16) 119.8 1_656
O4 H19 O6 1.08 2.34 3.303(11) 147.4 1_556
O4 H19 O6 1.08 2.47 3.395(11) 142.4 2_666
O4 H20 N12 0.80 2.02 2.808(7) 167.0 2_667
O5 H21 N2 0.84 2.03 2.865(7) 170.8 2_677
O6 H24 N5 0.84 1.92 2.743(8) 167.1 .
O6 H23 O4 1.04 2.30 3.303(11) 161.4 1_554
O7 H25 N6 0.85 2.47 3.275(8) 159.5 .
O7 H25 N10 0.85 2.55 2.993(9) 113.9 2_766
O7 H26 N3 0.84 2.20 2.897(8) 140.5 1_645
